data_7006975
loop_
_publ_author_name
'Champouret, Yohan D. M.'
'Mar\'echal, Jean-Didier'
'Dadhiwala, Ishaq'
'Fawcett, John'
'Palmer, Donna'
'Singh, Kuldip'
'Solan, Gregory A.'

_publ_section_title
;
 Mono- vs. bi-metallic assembly on a bulky bis(imino)terpyridine
 framework: a combined experimental and theoretical study.
;
_journal_issue 19
_journal_name_full 'Dalton transactions (Cambridge, England : 2003)'
_journal_page_first 2350
_journal_page_last 2361
_journal_paper_doi 10.1039/b516083a
_journal_year 2006
_chemical_formula_moiety '(C41 H45 Br2 N5 Ni) (C2 H3 N)'
_chemical_formula_sum 'C43 H48 Br2 N6 Ni'
_chemical_formula_weight 867.40
_chemical_name_systematic
;
?
;
_space_group_IT_number 94
_symmetry_cell_setting tetragonal
_symmetry_space_group_name_Hall 'P 4n 2n'
_symmetry_space_group_name_H-M 'P 42 21 2'
_atom_sites_solution_hydrogens geom
_atom_sites_solution_primary direct
_atom_sites_solution_secondary difmap
_audit_creation_method SHELXL-97
_cell_angle_alpha 90.00
_cell_angle_beta 90.00
_cell_angle_gamma 90.00
_cell_formula_units_Z 4
_cell_length_a 14.9110(15)
_cell_length_b 14.9110(15)
_cell_length_c 19.143(3)
_cell_measurement_reflns_used 982
_cell_measurement_temperature 150(2)
_cell_measurement_theta_max 21.50
_cell_measurement_theta_min 2.20
_cell_volume 4256.2(9)
_computing_cell_refinement 'Bruker SMART'
_computing_data_collection 'Bruker SMART'
_computing_data_reduction 'Bruker SHELXTL'
_computing_molecular_graphics 'Bruker SHELXTL'
_computing_publication_material 'Bruker SHELXTL'
_computing_structure_refinement 'SHELXL-97 (Sheldrick, 1997)'
_computing_structure_solution 'SHELXS-97 (Sheldrick, 1990)'
_diffrn_ambient_temperature 150(2)
_diffrn_measured_fraction_theta_full 1.000
_diffrn_measured_fraction_theta_max 1.000
_diffrn_measurement_device_type 'CCD area detector'
_diffrn_measurement_method 'phi and omega scans'
_diffrn_radiation_monochromator graphite
_diffrn_radiation_source 'fine-focus sealed tube'
_diffrn_radiation_type MoK\a
_diffrn_radiation_wavelength 0.71073
_diffrn_reflns_av_R_equivalents 0.0946
_diffrn_reflns_av_sigmaI/netI 0.0951
_diffrn_reflns_limit_h_max 17
_diffrn_reflns_limit_h_min -17
_diffrn_reflns_limit_k_max 17
_diffrn_reflns_limit_k_min -17
_diffrn_reflns_limit_l_max 22
_diffrn_reflns_limit_l_min -22
_diffrn_reflns_number 30818
_diffrn_reflns_theta_full 25.00
_diffrn_reflns_theta_max 25.00
_diffrn_reflns_theta_min 1.73
_exptl_absorpt_coefficient_mu 2.369
_exptl_absorpt_correction_T_max 0.862
_exptl_absorpt_correction_T_min 0.347
_exptl_absorpt_correction_type empirical
_exptl_absorpt_process_details
;
absorption correction based on 5717 reflections (SADABS); Rint 0.065 before
correction and 0.039 after.
;
_exptl_crystal_colour yellow
_exptl_crystal_density_diffrn 1.354
_exptl_crystal_density_method 'not measured'
_exptl_crystal_description needle
_exptl_crystal_F_000 1784
_exptl_crystal_size_max 0.38
_exptl_crystal_size_mid 0.12
_exptl_crystal_size_min 0.08
_refine_diff_density_max 0.547
_refine_diff_density_min -0.261
_refine_diff_density_rms 0.074
_refine_ls_abs_structure_details 'Flack H D (1983), Acta Cryst. A39, 876-881'
_refine_ls_abs_structure_Flack 0.016(19)
_refine_ls_extinction_method none
_refine_ls_goodness_of_fit_ref 0.848
_refine_ls_hydrogen_treatment mixed
_refine_ls_matrix_type full
_refine_ls_number_parameters 232
_refine_ls_number_reflns 3754
_refine_ls_number_restraints 0
_refine_ls_restrained_S_all 0.848
_refine_ls_R_factor_all 0.1095
_refine_ls_R_factor_gt 0.0503
_refine_ls_shift/su_max 0.005
_refine_ls_shift/su_mean 0.000
_refine_ls_structure_factor_coef Fsqd
_refine_ls_weighting_details 'calc w=1/[\s^2^(Fo^2^)+(0.0590P)^2^+0.0000P] where P=(Fo^2^+2Fc^2^)/3'
_refine_ls_weighting_scheme calc
_refine_ls_wR_factor_gt 0.1074
_refine_ls_wR_factor_ref 0.1204
_reflns_number_gt 1963
_reflns_number_total 3754
_reflns_threshold_expression >2sigma(I)
_cod_data_source_file b516083a.txt
_cod_data_source_block 04124
_cod_depositor_comments
;
The following automatic conversions were performed:
'_symmetry_cell_setting' value 'Tetragonal' changed to 'tetragonal'
according to '/home/saulius/struct/CIF-dictionaries/cif_core.dic'
dictionary named 'cif_core.dic' version 2.4.1 from 2010-06-29.

Automatic conversion script
Id: cif_fix_enum 1527 2010-12-29 10:47:43Z saulius 
;
_cod_original_cell_volume 4256.3(9)
_cod_original_sg_symbol_H-M P4(2)2(1)2
_cod_database_code 7006975

loop_
_symmetry_equiv_pos_as_xyz
'x, y, z'
'-x, -y, z'
'-y+1/2, x+1/2, z+1/2'
'y+1/2, -x+1/2, z+1/2'
'-x+1/2, y+1/2, -z+1/2'
'x+1/2, -y+1/2, -z+1/2'
'y, x, -z'
'-y, -x, -z'

loop_
_atom_site_label
_atom_site_type_symbol
_atom_site_fract_x
_atom_site_fract_y
_atom_site_fract_z
_atom_site_U_iso_or_equiv
_atom_site_adp_type
_atom_site_occupancy
_atom_site_symmetry_multiplicity
_atom_site_calc_flag
_atom_site_refinement_flags
_atom_site_disorder_assembly
_atom_site_disorder_group
Ni1 Ni 1.0000 0.5000 -0.10713(5) 0.0630(4) Uani 1 2 d S . .
Br1 Br 0.94752(6) 0.63526(6) -0.05381(4) 0.0851(3) Uani 1 1 d . . .
N1 N 0.7599(4) 0.4069(4) 0.0323(3) 0.0665(18) Uani 1 1 d . . .
N2 N 0.8670(4) 0.4583(4) -0.1292(2) 0.0645(16) Uani 1 1 d . . .
N3 N 1.0000 0.5000 -0.2107(3) 0.063(2) Uani 1 2 d S . .
C1 C 0.7784(4) 0.4077(6) 0.1066(3) 0.063(2) Uani 1 1 d . . .
C2 C 0.8025(5) 0.3307(6) 0.1385(3) 0.066(2) Uani 1 1 d . . .
C3 C 0.8119(5) 0.3347(7) 0.2118(3) 0.089(3) Uani 1 1 d . . .
H3 H 0.8303 0.2828 0.2367 0.107 Uiso 1 1 calc R . .
C4 C 0.7950(6) 0.4112(9) 0.2472(5) 0.104(4) Uani 1 1 d . . .
H4 H 0.8030 0.4123 0.2964 0.124 Uiso 1 1 calc R . .
C5 C 0.7683(6) 0.4828(9) 0.2154(5) 0.109(4) Uani 1 1 d . . .
H5 H 0.7550 0.5345 0.2426 0.131 Uiso 1 1 calc R . .
C6 C 0.7580(5) 0.4877(7) 0.1425(4) 0.079(3) Uani 1 1 d . B .
C7 C 0.8136(5) 0.2456(6) 0.0982(3) 0.072(2) Uani 1 1 d . . .
H7 H 0.7740 0.2497 0.0562 0.087 Uiso 1 1 calc R . .
C8 C 0.9082(5) 0.2357(5) 0.0726(3) 0.083(2) Uani 1 1 d . . .
H8A H 0.9240 0.2879 0.0440 0.125 Uiso 1 1 d R . .
H8B H 0.9130 0.1811 0.0443 0.125 Uiso 1 1 d R . .
H8C H 0.9492 0.2317 0.1124 0.125 Uiso 1 1 d R . .
C9 C 0.7877(5) 0.1612(6) 0.1372(4) 0.094(3) Uani 1 1 d . . .
H9A H 0.8329 0.1483 0.1730 0.141 Uiso 1 1 d R . .
H9B H 0.7844 0.1108 0.1044 0.141 Uiso 1 1 d R . .
H9C H 0.7292 0.1697 0.1594 0.141 Uiso 1 1 d R . .
C10 C 0.7219(6) 0.5703(7) 0.1052(5) 0.108(3) Uani 1 1 d . . .
H10 H 0.7564 0.5880 0.0626 0.129 Uiso 1 1 calc R A 1
C11 C 0.6207(6) 0.5561(8) 0.0927(5) 0.161(5) Uani 1 1 d . B .
H11A H 0.5869 0.5801 0.1324 0.241 Uiso 1 1 d R . .
H11B H 0.6083 0.4918 0.0879 0.241 Uiso 1 1 d R . .
H11C H 0.6025 0.5873 0.0499 0.241 Uiso 1 1 d R . .
C12 C 0.712(2) 0.6419(17) 0.1567(11) 0.118(10) Uani 0.50 1 d P B 1
H12A H 0.7689 0.6737 0.1605 0.177 Uiso 0.50 1 d PR B 1
H12B H 0.6954 0.6169 0.2024 0.177 Uiso 0.50 1 d PR B 1
H12C H 0.6648 0.6837 0.1414 0.177 Uiso 0.50 1 d PR B 1
C12' C 0.761(2) 0.6732(18) 0.1170(14) 0.171(14) Uani 0.50 1 d P B 2
H12D H 0.7280 0.7145 0.0865 0.257 Uiso 0.50 1 d PR B 2
H12E H 0.8249 0.6750 0.1053 0.257 Uiso 0.50 1 d PR B 2
H12F H 0.7527 0.6913 0.1658 0.257 Uiso 0.50 1 d PR B 2
C13 C 0.8193(5) 0.4341(5) -0.0091(3) 0.060(2) Uani 1 1 d . . .
H13 H 0.8762 0.4522 0.0083 0.071 Uiso 1 1 calc R . .
C14 C 0.8003(6) 0.4377(5) -0.0861(3) 0.058(2) Uani 1 1 d . . .
C15 C 0.7138(6) 0.4183(5) -0.1083(4) 0.074(2) Uani 1 1 d . . .
H15 H 0.6692 0.4027 -0.0750 0.088 Uiso 1 1 calc R . .
C16 C 0.6918(6) 0.4213(6) -0.1794(4) 0.084(3) Uani 1 1 d . . .
H16 H 0.6331 0.4098 -0.1964 0.101 Uiso 1 1 calc R . .
C17 C 0.7620(7) 0.4423(5) -0.2222(4) 0.079(3) Uani 1 1 d . . .
H17 H 0.7510 0.4446 -0.2710 0.095 Uiso 1 1 calc R . .
C18 C 0.8489(6) 0.4607(5) -0.1991(3) 0.070(2) Uani 1 1 d . . .
C19 C 0.9282(6) 0.4828(5) -0.2435(3) 0.075(2) Uani 1 1 d . . .
C20 C 0.9252(7) 0.4802(5) -0.3166(3) 0.091(3) Uani 1 1 d . . .
H20 H 0.8714 0.4647 -0.3403 0.109 Uiso 1 1 calc R . .
C21 C 1.0000 0.5000 -0.3523(5) 0.105(5) Uani 1 2 d S . .
H21 H 1.0000 0.5000 -0.4020 0.126 Uiso 1 2 calc SR . .

loop_
_atom_site_aniso_label
_atom_site_aniso_U_11
_atom_site_aniso_U_22
_atom_site_aniso_U_33
_atom_site_aniso_U_23
_atom_site_aniso_U_13
_atom_site_aniso_U_12
Ni1 0.1003(10) 0.0690(9) 0.0195(4) 0.000 0.000 0.0202(8)
Br1 0.1116(7) 0.0876(6) 0.0560(4) -0.0167(5) -0.0054(5) 0.0193(5)
N1 0.078(4) 0.089(5) 0.033(3) -0.021(3) -0.011(3) 0.005(4)
N2 0.102(5) 0.067(4) 0.024(2) -0.005(3) 0.002(3) 0.020(3)
N3 0.096(7) 0.073(6) 0.019(3) 0.000 0.000 0.021(6)
C1 0.046(5) 0.115(7) 0.029(3) -0.022(5) -0.001(3) -0.004(5)
C2 0.055(5) 0.116(7) 0.028(3) -0.002(5) -0.003(3) 0.002(5)
C3 0.059(5) 0.177(10) 0.031(3) -0.017(5) 0.000(4) -0.019(5)
C4 0.052(7) 0.214(14) 0.045(5) -0.039(7) -0.001(4) -0.011(7)
C5 0.061(6) 0.191(12) 0.076(7) -0.075(7) 0.004(5) 0.000(8)
C6 0.055(5) 0.124(8) 0.057(4) -0.044(5) -0.009(4) 0.006(5)
C7 0.074(6) 0.111(7) 0.032(4) 0.008(4) 0.000(4) -0.008(5)
C8 0.097(7) 0.101(6) 0.052(5) -0.006(4) 0.021(4) -0.009(5)
C9 0.089(7) 0.137(8) 0.056(5) 0.010(5) -0.005(4) -0.004(6)
C10 0.075(7) 0.147(10) 0.101(6) -0.075(7) 0.000(6) 0.014(6)
C11 0.096(9) 0.272(16) 0.115(8) 0.014(9) -0.014(6) 0.030(9)
C12 0.18(3) 0.083(17) 0.088(15) -0.035(13) 0.028(15) 0.007(16)
C12' 0.22(4) 0.11(3) 0.18(3) -0.07(2) -0.09(3) 0.06(2)
C13 0.080(5) 0.061(5) 0.038(4) -0.003(4) -0.017(4) 0.011(4)
C14 0.084(6) 0.057(5) 0.034(3) -0.015(3) -0.026(4) 0.012(4)
C15 0.106(7) 0.065(5) 0.050(4) -0.002(4) -0.011(5) 0.008(5)
C16 0.105(7) 0.087(6) 0.060(5) 0.000(5) -0.038(5) 0.003(6)
C17 0.148(9) 0.048(5) 0.041(4) 0.000(4) -0.022(5) 0.009(5)
C18 0.114(7) 0.056(5) 0.039(4) -0.012(3) -0.039(4) 0.022(5)
C19 0.119(7) 0.079(6) 0.026(3) -0.004(4) -0.013(4) 0.033(5)
C20 0.157(9) 0.079(6) 0.037(4) -0.017(4) -0.019(5) 0.060(6)
C21 0.162(14) 0.119(11) 0.033(5) 0.000 0.000 0.070(10)

loop_
_atom_type_symbol
_atom_type_description
_atom_type_scat_dispersion_real
_atom_type_scat_dispersion_imag
_atom_type_scat_source
C C 0.0033 0.0016 'International Tables Vol C Tables 4.2.6.8 and 6.1.1.4'
H H 0.0000 0.0000 'International Tables Vol C Tables 4.2.6.8 and 6.1.1.4'
N N 0.0061 0.0033 'International Tables Vol C Tables 4.2.6.8 and 6.1.1.4'
Ni Ni 0.3393 1.1124 'International Tables Vol C Tables 4.2.6.8 and 6.1.1.4'
Br Br -0.2901 2.4595 'International Tables Vol C Tables 4.2.6.8 and 6.1.1.4'

loop_
_geom_angle_atom_site_label_1
_geom_angle_atom_site_label_2
_geom_angle_atom_site_label_3
_geom_angle
_geom_angle_site_symmetry_1
_geom_angle_site_symmetry_3
_geom_angle_publ_flag
N3 Ni1 N2 78.48(13) . . ?
N3 Ni1 N2 78.48(13) . 2_765 ?
N2 Ni1 N2 157.0(3) . 2_765 ?
N3 Ni1 Br1 115.26(3) . . ?
N2 Ni1 Br1 91.53(14) . . ?
N2 Ni1 Br1 98.26(15) 2_765 . ?
N3 Ni1 Br1 115.26(3) . 2_765 ?
N2 Ni1 Br1 98.26(15) . 2_765 ?
N2 Ni1 Br1 91.53(14) 2_765 2_765 ?
Br1 Ni1 Br1 129.48(5) . 2_765 ?
C13 N1 C1 118.9(6) . . ?
C14 N2 C18 117.9(6) . . ?
C14 N2 Ni1 130.0(4) . . ?
C18 N2 Ni1 111.9(5) . . ?
C19 N3 C19 120.6(8) . 2_765 ?
C19 N3 Ni1 119.7(4) . . ?
C19 N3 Ni1 119.7(4) 2_765 . ?
C2 C1 C6 123.8(7) . . ?
C2 C1 N1 119.2(7) . . ?
C6 C1 N1 116.4(7) . . ?
C1 C2 C3 116.1(8) . . ?
C1 C2 C7 121.2(6) . . ?
C3 C2 C7 122.6(8) . . ?
C4 C3 C2 121.1(9) . . ?
C5 C4 C3 121.3(9) . . ?
C4 C5 C6 122.9(10) . . ?
C5 C6 C1 114.7(9) . . ?
C5 C6 C10 123.0(9) . . ?
C1 C6 C10 122.2(6) . . ?
C2 C7 C8 110.9(6) . . ?
C2 C7 C9 115.1(6) . . ?
C8 C7 C9 108.6(7) . . ?
C12 C10 C6 108.2(13) . . ?
C12 C10 C11 95.9(13) . . ?
C6 C10 C11 107.9(9) . . ?
C12 C10 C12' 43.0(11) . . ?
C6 C10 C12' 124.1(12) . . ?
C11 C10 C12' 119.5(13) . . ?
N1 C13 C14 119.9(7) . . ?
N2 C14 C15 123.6(6) . . ?
N2 C14 C13 118.5(7) . . ?
C15 C14 C13 117.9(7) . . ?
C14 C15 C16 120.5(8) . . ?
C17 C16 C15 114.3(8) . . ?
C16 C17 C18 124.6(7) . . ?
N2 C18 C17 119.2(8) . . ?
N2 C18 C19 114.0(7) . . ?
C17 C18 C19 126.8(6) . . ?
N3 C19 C20 121.8(9) . . ?
N3 C19 C18 115.6(5) . . ?
C20 C19 C18 122.5(8) . . ?
C21 C20 C19 118.5(9) . . ?
C20 C21 C20 118.7(10) 2_765 . ?

loop_
_geom_bond_atom_site_label_1
_geom_bond_atom_site_label_2
_geom_bond_distance
_geom_bond_site_symmetry_2
_geom_bond_publ_flag
Ni1 N3 1.983(6) . ?
Ni1 N2 2.121(6) . ?
Ni1 N2 2.121(6) 2_765 ?
Ni1 Br1 2.3921(9) . ?
Ni1 Br1 2.3921(9) 2_765 ?
N1 C13 1.256(8) . ?
N1 C1 1.447(8) . ?
N2 C14 1.328(8) . ?
N2 C18 1.365(7) . ?
N3 C19 1.268(8) . ?
N3 C19 1.268(8) 2_765 ?
C1 C2 1.350(10) . ?
C1 C6 1.409(10) . ?
C2 C3 1.412(8) . ?
C2 C7 1.494(10) . ?
C3 C4 1.349(12) . ?
C4 C5 1.292(13) . ?
C5 C6 1.407(11) . ?
C6 C10 1.523(12) . ?
C7 C8 1.501(9) . ?
C7 C9 1.513(10) . ?
C10 C12 1.46(2) . ?
C10 C11 1.542(11) . ?
C10 C12' 1.66(3) . ?
C13 C14 1.502(8) . ?
C14 C15 1.389(10) . ?
C15 C16 1.400(10) . ?
C16 C17 1.365(11) . ?
C17 C18 1.396(10) . ?
C18 C19 1.492(11) . ?
C19 C20 1.400(8) . ?
C20 C21 1.342(9) . ?
C21 C20 1.342(9) 2_765 ?
